data_7226395
loop_
_publ_author_name
'Delgado, Fernando S.'
'Lorenzo-Lu\'is, Pablo'
'Pas\'an, Jorge'
'Ca\~nadillas-Delgado, Laura'
'Fabelo, Oscar'
'Hern\'andez-Molina, Mar\'ia'
'Lozano-Gorr\'in, Antonio D.'
'Lloret, Francesc'
'Julve, Miguel'
'Ruiz-P\'erez, Catalina'

_publ_section_title
;
 Crystal growth and structural remarks on malonate-based lanthanide
 coordination polymers
;
_journal_issue 40
_journal_name_full CrystEngComm
_journal_page_first 7831
_journal_paper_doi 10.1039/C6CE01360K
_journal_volume 18
_journal_year 2016
_chemical_formula_sum 'C9 H16 Ce2 O17'
_chemical_formula_weight 676.46
_chemical_name_systematic
;
 ?
;
_space_group_crystal_system monoclinic
_space_group_IT_number 4
_space_group_name_Hall 'P 2yb'
_space_group_name_H-M_alt 'P 1 21 1'
_symmetry_space_group_name_Hall 'P 2yb'
_symmetry_space_group_name_H-M 'P 1 21 1'
_atom_sites_solution_hydrogens geom
_audit_creation_method SHELXL-2013
_audit_update_record
;
2016-04-19 deposited with the CCDC.
2016-08-26 downloaded from the CCDC.
;
_cell_angle_alpha 90
_cell_angle_beta 101.279(8)
_cell_angle_gamma 90
_cell_formula_units_Z 2
_cell_length_a 7.6281(8)
_cell_length_b 12.8621(13)
_cell_length_c 8.8824(11)
_cell_measurement_reflns_used 13633
_cell_measurement_temperature 173(2)
_cell_measurement_theta_max 27.499
_cell_measurement_theta_min 3.592
_cell_volume 854.65(17)
_computing_cell_refinement 'Dirax/lsq (Duisenberg & Schreurs, 1989-2000)'
_computing_data_collection 'Collect (Nonius BV, 1997-2000)'
_computing_data_reduction 'EvalCCD (Duisenberg & Schreurs 1990-2000)'
_computing_molecular_graphics 'Ortep-3 for Windows (Farrugia, 1997)'
_computing_publication_material 'WinGX publication routines (Farrugia, 1999)'
_computing_structure_refinement 'SHELXL-2013 (Sheldrick, 2013)'
_computing_structure_solution 'SHELXS-2013 (Sheldrick, 2013)'
_diffrn_ambient_temperature 173(2)
_diffrn_detector 'CCD plate'
_diffrn_detector_area_resol_mean 9
_diffrn_measured_fraction_theta_full 0.996
_diffrn_measured_fraction_theta_max 0.997
_diffrn_measurement_device '95mm CCD camera on \k-goniostat'
_diffrn_measurement_device_type KappaCCD
_diffrn_measurement_method 'CCD rotation images, thick slices'
_diffrn_radiation_monochromator 'horizonally mounted graphite crystal'
_diffrn_radiation_probe x-ray
_diffrn_radiation_source 'fine-focus sealed tube'
_diffrn_radiation_type Mok\a
_diffrn_radiation_wavelength 0.71073
_diffrn_reflns_av_R_equivalents 0.0515
_diffrn_reflns_av_unetI/netI 0.0503
_diffrn_reflns_Laue_measured_fraction_full 0.996
_diffrn_reflns_Laue_measured_fraction_max 0.997
_diffrn_reflns_limit_h_max 9
_diffrn_reflns_limit_h_min -9
_diffrn_reflns_limit_k_max 16
_diffrn_reflns_limit_k_min -16
_diffrn_reflns_limit_l_max 11
_diffrn_reflns_limit_l_min -11
_diffrn_reflns_number 13633
_diffrn_reflns_point_group_measured_fraction_full 0.997
_diffrn_reflns_point_group_measured_fraction_max 0.998
_diffrn_reflns_theta_full 25.242
_diffrn_reflns_theta_max 27.499
_diffrn_reflns_theta_min 3.592
_diffrn_source 'Enraf Nonius FR590'
_exptl_absorpt_coefficient_mu 5.351
_exptl_absorpt_correction_T_max 0.699
_exptl_absorpt_correction_T_min 0.438
_exptl_absorpt_correction_type multi-scan
_exptl_absorpt_process_details
;
 R.H. Blessing, Acta Cryst. (1995), A51, 33-38
;
_exptl_crystal_colour colourless
_exptl_crystal_density_diffrn 2.629
_exptl_crystal_description prism
_exptl_crystal_F_000 644
_exptl_crystal_size_max 0.15
_exptl_crystal_size_mid 0.08
_exptl_crystal_size_min 0.08
_refine_diff_density_max 1.538
_refine_diff_density_min -0.934
_refine_diff_density_rms 0.184
_refine_ls_abs_structure_details
;
 Refined as an inversion twin.
;
_refine_ls_abs_structure_Flack 0.06(3)
_refine_ls_extinction_method none
_refine_ls_goodness_of_fit_ref 1.078
_refine_ls_hydrogen_treatment constr
_refine_ls_matrix_type full
_refine_ls_number_parameters 254
_refine_ls_number_reflns 3879
_refine_ls_number_restraints 1
_refine_ls_restrained_S_all 1.078
_refine_ls_R_factor_all 0.0337
_refine_ls_R_factor_gt 0.0297
_refine_ls_shift/su_max 0.000
_refine_ls_shift/su_mean 0.000
_refine_ls_structure_factor_coef Fsqd
_refine_ls_weighting_details 'w=1/[\s^2^(Fo^2^)+(0.0284P)^2^+0.9294P] where P=(Fo^2^+2Fc^2^)/3'
_refine_ls_weighting_scheme calc
_refine_ls_wR_factor_gt 0.0653
_refine_ls_wR_factor_ref 0.0667
_reflns_Friedel_coverage 0.916
_reflns_Friedel_fraction_full 0.998
_reflns_Friedel_fraction_max 0.998
_reflns_number_gt 3671
_reflns_number_total 3879
_reflns_threshold_expression 'I > 2\s(I)'
_cod_data_source_file c6ce01360k2.cif
_cod_data_source_block compound4
_cod_depositor_comments 'Adding full bibliography for 7226392--7226395.cif.'
_cod_database_code 7226395
_shelx_space_group_comment
;
The symmetry employed for this shelxl refinement is uniquely defined
by the following loop, which should always be used as a source of
symmetry information in preference to the above space-group names.
They are only intended as comments.
;
_shelxl_version_number 2013-4

loop_
_space_group_symop_operation_xyz
'x, y, z'
'-x, y+1/2, -z'

loop_
_atom_site_label
_atom_site_type_symbol
_atom_site_fract_x
_atom_site_fract_y
_atom_site_fract_z
_atom_site_U_iso_or_equiv
_atom_site_adp_type
_atom_site_occupancy
_atom_site_site_symmetry_order
_atom_site_calc_flag
_atom_site_refinement_flags_posn
_atom_site_refinement_flags_adp
C1 C 0.2256(11) 0.4444(6) 1.1077(10) 0.0088(17) Uani 1 1 d . .
C2 C 0.4056(13) 0.4000(8) 1.1796(11) 0.015(2) Uani 1 1 d . .
H2A H 0.4297 0.4171 1.2881 0.018 Uiso 1 1 calc R U
H2B H 0.3991 0.3249 1.1710 0.018 Uiso 1 1 calc R U
C3 C 0.5608(12) 0.4370(7) 1.1118(10) 0.0114(18) Uani 1 1 d . .
C4 C -0.0616(12) 0.2393(7) 0.9454(11) 0.0124(18) Uani 1 1 d . .
C5 C 0.0134(12) 0.2314(7) 0.8014(11) 0.0139(19) Uani 1 1 d . .
H5A H -0.0242 0.2912 0.7365 0.017 Uiso 1 1 calc R U
H5B H -0.0327 0.1694 0.7451 0.017 Uiso 1 1 calc R U
C6 C 0.2147(13) 0.2268(7) 0.8397(11) 0.0141(19) Uani 1 1 d . .
C7 C -0.3762(13) 0.5845(7) 0.6010(11) 0.0123(19) Uani 1 1 d . .
C8 C -0.2216(13) 0.6160(8) 0.5264(12) 0.014(2) Uani 1 1 d . .
H8A H -0.2452 0.5910 0.4214 0.017 Uiso 1 1 calc R U
H8B H -0.2170 0.6914 0.5229 0.017 Uiso 1 1 calc R U
C9 C -0.0406(13) 0.5761(7) 0.6061(10) 0.0120(19) Uani 1 1 d . .
Ce1 Ce 0.32476(6) 0.47853(4) 0.72465(5) 0.00872(12) Uani 1 1 d . .
Ce2 Ce -0.14207(6) 0.50607(3) 0.95638(5) 0.00856(12) Uani 1 1 d . .
O1 O 0.1841(8) 0.4543(5) 0.9634(7) 0.0127(16) Uani 1 1 d . .
O2 O 0.1160(8) 0.4688(5) 1.1910(7) 0.0135(13) Uani 1 1 d . .
O1W O 0.1626(9) 0.3936(5) 0.4803(7) 0.0138(14) Uani 1 1 d . .
O3 O 0.5396(8) 0.4562(5) 0.9684(7) 0.0110(14) Uani 1 1 d . .
O2W O 0.5904(11) 0.3652(5) 0.6697(9) 0.0258(18) Uani 1 1 d . .
O4 O 0.7125(8) 0.4469(5) 1.1960(8) 0.0141(15) Uani 1 1 d . .
O3W O 0.3498(9) 0.6573(5) 0.8518(8) 0.0165(14) Uani 1 1 d . .
O5 O -0.1428(9) 0.3204(5) 0.9704(8) 0.0175(15) Uani 1 1 d . .
O4W O -0.6087(11) 0.6542(6) 0.2269(9) 0.0228(17) Uani 1 1 d . .
O6 O -0.0351(9) 0.1647(5) 1.0410(7) 0.0141(14) Uani 1 1 d . .
O5W O 0.8101(10) 0.3252(6) 1.4529(8) 0.0161(15) Uani 1 1 d . .
O7 O 0.3029(9) 0.2928(5) 0.7806(8) 0.0140(14) Uani 1 1 d . .
O8 O 0.2908(9) 0.1550(5) 0.9308(7) 0.0138(14) Uani 1 1 d . .
O9 O -0.3576(9) 0.5820(5) 0.7438(8) 0.0140(15) Uani 1 1 d . .
O10 O -0.5214(9) 0.5597(5) 0.5157(7) 0.0129(14) Uani 1 1 d . .
O11 O 0.0984(9) 0.6119(5) 0.5659(7) 0.0134(14) Uani 1 1 d . .
O12 O -0.0277(8) 0.5042(5) 0.7060(7) 0.0107(12) Uani 1 1 d . .

loop_
_atom_site_aniso_label
_atom_site_aniso_U_11
_atom_site_aniso_U_22
_atom_site_aniso_U_33
_atom_site_aniso_U_23
_atom_site_aniso_U_13
_atom_site_aniso_U_12
C1 0.008(4) 0.004(4) 0.015(4) 0.001(3) 0.004(3) -0.004(3)
C2 0.013(5) 0.018(5) 0.015(5) 0.004(4) 0.005(4) 0.000(4)
C3 0.010(4) 0.006(4) 0.018(5) 0.001(3) 0.004(4) 0.002(3)
C4 0.006(4) 0.013(4) 0.019(5) 0.001(4) 0.004(4) -0.003(3)
C5 0.010(5) 0.014(5) 0.016(5) 0.004(4) -0.002(4) 0.000(3)
C6 0.016(5) 0.013(5) 0.015(5) -0.004(3) 0.009(4) 0.000(4)
C7 0.013(5) 0.005(4) 0.019(5) 0.005(3) 0.001(4) 0.005(3)
C8 0.013(5) 0.013(5) 0.018(5) 0.007(4) 0.006(4) 0.003(4)
C9 0.016(5) 0.007(4) 0.013(5) -0.002(3) 0.005(4) 0.002(3)
Ce1 0.0075(2) 0.0080(2) 0.0107(2) 0.00122(17) 0.00191(17) -0.00011(17)
Ce2 0.0077(2) 0.0061(2) 0.0122(2) 0.00046(17) 0.00277(17) 0.00020(17)
O1 0.010(3) 0.018(4) 0.011(3) 0.002(3) 0.004(3) -0.002(3)
O2 0.012(3) 0.016(3) 0.013(3) 0.001(3) 0.004(2) 0.001(3)
O1W 0.015(3) 0.012(3) 0.014(3) -0.001(3) 0.002(3) 0.003(3)
O3 0.009(3) 0.011(4) 0.013(3) 0.002(2) 0.004(2) 0.001(2)
O2W 0.029(4) 0.015(4) 0.040(5) 0.010(3) 0.023(4) 0.008(3)
O4 0.006(3) 0.017(4) 0.019(4) 0.002(3) 0.001(3) -0.002(3)
O3W 0.016(4) 0.015(3) 0.021(4) -0.001(3) 0.008(3) 0.000(3)
O5 0.013(4) 0.009(3) 0.031(4) -0.002(3) 0.006(3) 0.003(3)
O4W 0.027(5) 0.017(4) 0.024(4) -0.001(3) 0.003(3) -0.001(4)
O6 0.015(3) 0.010(3) 0.019(4) 0.002(3) 0.009(3) 0.003(3)
O5W 0.014(4) 0.017(4) 0.017(4) 0.000(3) 0.002(3) 0.001(3)
O7 0.016(4) 0.008(3) 0.020(4) 0.001(3) 0.011(3) -0.001(2)
O8 0.013(3) 0.012(3) 0.017(3) 0.005(3) 0.005(3) 0.002(3)
O9 0.014(4) 0.014(3) 0.017(4) 0.000(3) 0.009(3) 0.004(3)
O10 0.014(4) 0.012(4) 0.012(3) 0.003(3) 0.000(3) 0.000(3)
O11 0.010(3) 0.011(3) 0.020(4) 0.002(3) 0.003(3) -0.002(3)
O12 0.011(3) 0.005(3) 0.017(3) 0.000(3) 0.004(2) 0.000(3)

loop_
_atom_type_symbol
_atom_type_description
_atom_type_scat_dispersion_real
_atom_type_scat_dispersion_imag
_atom_type_scat_source
C C 0.0033 0.0016 'International Tables Vol C Tables 4.2.6.8 and 6.1.1.4'
H H 0.0000 0.0000 'International Tables Vol C Tables 4.2.6.8 and 6.1.1.4'
Ce Ce -0.2486 2.6331 'International Tables Vol C Tables 4.2.6.8 and 6.1.1.4'
O O 0.0106 0.0060 'International Tables Vol C Tables 4.2.6.8 and 6.1.1.4'

loop_
_geom_angle_atom_site_label_1
_geom_angle_atom_site_label_2
_geom_angle_atom_site_label_3
_geom_angle
_geom_angle_site_symmetry_1
_geom_angle_site_symmetry_3
O2 C1 O1 120.4(8) . .
O2 C1 C2 120.0(8) . .
O1 C1 C2 119.6(8) . .
O2 C1 Ce2 61.5(4) . .
O1 C1 Ce2 59.2(4) . .
C2 C1 Ce2 173.2(6) . .
C3 C2 C1 115.6(8) . .
O4 C3 O3 119.8(8) . .
O4 C3 C2 119.9(8) . .
O3 C3 C2 120.3(8) . .
O4 C3 Ce2 63.5(5) . 1_655
O3 C3 Ce2 56.3(4) . 1_655
C2 C3 Ce2 176.3(6) . 1_655
O5 C4 O6 121.9(9) . .
O5 C4 C5 119.3(8) . .
O6 C4 C5 118.7(8) . .
C4 C5 C6 110.5(8) . .
O7 C6 O8 122.2(9) . .
O7 C6 C5 118.9(9) . .
O8 C6 C5 118.9(8) . .
O9 C7 O10 121.2(9) . .
O9 C7 C8 120.5(8) . .
O10 C7 C8 118.3(8) . .
O9 C7 Ce1 64.3(5) . 1_455
O10 C7 Ce1 57.9(5) . 1_455
C8 C7 Ce1 168.5(6) . 1_455
C9 C8 C7 114.9(8) . .
O11 C9 O12 120.3(8) . .
O11 C9 C8 118.8(8) . .
O12 C9 C8 120.8(8) . .
O11 C9 Ce1 59.3(5) . .
O12 C9 Ce1 61.3(5) . .
C8 C9 Ce1 171.8(6) . .
O7 Ce1 O3 76.6(2) . .
O7 Ce1 O1W 73.2(2) . .
O3 Ce1 O1W 146.5(2) . .
O7 Ce1 O3W 142.2(2) . .
O3 Ce1 O3W 74.7(2) . .
O1W Ce1 O3W 138.7(2) . .
O7 Ce1 O1 70.1(2) . .
O3 Ce1 O1 64.8(2) . .
O1W Ce1 O1 116.2(2) . .
O3W Ce1 O1 75.6(2) . .
O7 Ce1 O10 126.4(2) . 1_655
O3 Ce1 O10 111.0(2) . 1_655
O1W Ce1 O10 76.9(2) . 1_655
O3W Ce1 O10 87.1(2) . 1_655
O1 Ce1 O10 162.71(19) . 1_655
O7 Ce1 O2W 65.2(2) . .
O3 Ce1 O2W 72.1(2) . .
O1W Ce1 O2W 82.3(2) . .
O3W Ce1 O2W 126.2(2) . .
O1 Ce1 O2W 123.2(2) . .
O10 Ce1 O2W 67.5(2) 1_655 .
O7 Ce1 O11 132.7(2) . .
O3 Ce1 O11 143.0(2) . .
O1W Ce1 O11 70.3(2) . .
O3W Ce1 O11 68.6(2) . .
O1 Ce1 O11 100.6(2) . .
O10 Ce1 O11 72.4(2) 1_655 .
O2W Ce1 O11 135.4(2) . .
O7 Ce1 O12 91.5(2) . .
O3 Ce1 O12 123.73(19) . .
O1W Ce1 O12 71.6(2) . .
O3W Ce1 O12 84.5(2) . .
O1 Ce1 O12 59.45(19) . .
O10 Ce1 O12 119.57(19) 1_655 .
O2W Ce1 O12 149.3(2) . .
O11 Ce1 O12 49.0(2) . .
O7 Ce1 O9 123.7(2) . 1_655
O3 Ce1 O9 64.8(2) . 1_655
O1W Ce1 O9 122.8(2) . 1_655
O3W Ce1 O9 63.0(2) . 1_655
O1 Ce1 O9 120.9(2) . 1_655
O10 Ce1 O9 48.1(2) 1_655 1_655
O2W Ce1 O9 64.9(2) . 1_655
O11 Ce1 O9 101.3(2) . 1_655
O12 Ce1 O9 143.9(2) . 1_655
O7 Ce1 C7 126.5(2) . 1_655
O3 Ce1 C7 87.3(2) . 1_655
O1W Ce1 C7 99.2(2) . 1_655
O3W Ce1 C7 76.1(2) . 1_655
O1 Ce1 C7 144.5(2) . 1_655
O10 Ce1 C7 24.1(2) 1_655 1_655
O2W Ce1 C7 61.3(2) . 1_655
O11 Ce1 C7 88.5(2) . 1_655
O12 Ce1 C7 137.4(2) . 1_655
O9 Ce1 C7 24.2(2) 1_655 1_655
O7 Ce1 C9 112.2(2) . .
O3 Ce1 C9 139.2(2) . .
O1W Ce1 C9 67.7(2) . .
O3W Ce1 C9 76.5(2) . .
O1 Ce1 C9 80.5(2) . .
O10 Ce1 C9 95.6(2) 1_655 .
O2W Ce1 C9 148.5(3) . .
O11 Ce1 C9 24.4(2) . .
O12 Ce1 C9 24.6(2) . .
O9 Ce1 C9 124.0(2) 1_655 .
C7 Ce1 C9 113.0(2) 1_655 .
O5 Ce2 O6 147.1(2) . 2_557
O5 Ce2 O9 115.5(2) . .
O6 Ce2 O9 87.8(2) 2_557 .
O5 Ce2 O8 136.8(2) . 2_557
O6 Ce2 O8 69.8(2) 2_557 2_557
O9 Ce2 O8 73.6(2) . 2_557
O5 Ce2 O3 74.5(2) . 1_455
O6 Ce2 O3 138.0(2) 2_557 1_455
O9 Ce2 O3 68.3(2) . 1_455
O8 Ce2 O3 70.6(2) 2_557 1_455
O5 Ce2 O12 92.3(2) . .
O6 Ce2 O12 74.5(2) 2_557 .
O9 Ce2 O12 67.9(2) . .
O8 Ce2 O12 127.6(2) 2_557 .
O3 Ce2 O12 122.0(2) 1_455 .
O5 Ce2 O1 75.6(2) . .
O6 Ce2 O1 71.6(2) 2_557 .
O9 Ce2 O1 128.6(2) . .
O8 Ce2 O1 134.0(2) 2_557 .
O3 Ce2 O1 150.1(2) 1_455 .
O12 Ce2 O1 61.44(19) . .
O5 Ce2 O2 77.6(2) . .
O6 Ce2 O2 79.4(2) 2_557 .
O9 Ce2 O2 166.8(2) . .
O8 Ce2 O2 98.6(2) 2_557 .
O3 Ce2 O2 119.9(2) 1_455 .
O12 Ce2 O2 111.20(19) . .
O1 Ce2 O2 50.03(19) . .
O5 Ce2 O4 70.8(2) . 1_455
O6 Ce2 O4 122.7(2) 2_557 1_455
O9 Ce2 O4 113.8(2) . 1_455
O8 Ce2 O4 67.4(2) 2_557 1_455
O3 Ce2 O4 49.42(18) 1_455 1_455
O12 Ce2 O4 162.29(19) . 1_455
O1 Ce2 O4 117.0(2) . 1_455
O2 Ce2 O4 71.39(19) . 1_455
O5 Ce2 C1 73.8(2) . .
O6 Ce2 C1 75.4(2) 2_557 .
O9 Ce2 C1 152.4(2) . .
O8 Ce2 C1 118.6(2) 2_557 .
O3 Ce2 C1 137.8(2) 1_455 .
O12 Ce2 C1 86.5(2) . .
O1 Ce2 C1 25.1(2) . .
O2 Ce2 C1 25.0(2) . .
O4 Ce2 C1 93.7(2) 1_455 .
O5 Ce2 C3 70.8(2) . 1_455
O6 Ce2 C3 135.0(2) 2_557 1_455
O9 Ce2 C3 91.1(2) . 1_455
O8 Ce2 C3 66.8(2) 2_557 1_455
O3 Ce2 C3 24.8(2) 1_455 1_455
O12 Ce2 C3 144.7(2) . 1_455
O1 Ce2 C3 136.6(2) . 1_455
O2 Ce2 C3 95.6(2) . 1_455
O4 Ce2 C3 24.7(2) 1_455 1_455
C1 Ce2 C3 116.3(2) . 1_455
C1 O1 Ce2 95.8(5) . .
C1 O1 Ce1 141.7(5) . .
Ce2 O1 Ce1 120.4(2) . .
C1 O2 Ce2 93.5(5) . .
C3 O3 Ce1 146.3(6) . .
C3 O3 Ce2 99.0(5) . 1_655
Ce1 O3 Ce2 114.3(2) . 1_655
C3 O4 Ce2 91.8(5) . 1_655
C4 O5 Ce2 144.5(6) . .
C4 O6 Ce2 130.7(6) . 2_547
C6 O7 Ce1 143.4(6) . .
C6 O8 Ce2 127.5(6) . 2_547
C7 O9 Ce2 135.9(6) . .
C7 O9 Ce1 91.5(6) . 1_455
Ce2 O9 Ce1 107.8(2) . 1_455
C7 O10 Ce1 98.0(6) . 1_455
C9 O11 Ce1 96.3(5) . .
C9 O12 Ce2 127.6(6) . .
C9 O12 Ce1 94.2(5) . .
Ce2 O12 Ce1 117.3(2) . .

loop_
_geom_bond_atom_site_label_1
_geom_bond_atom_site_label_2
_geom_bond_distance
_geom_bond_site_symmetry_2
C1 O2 1.260(10) .
C1 O1 1.265(11) .
C1 C2 1.508(12) .
C1 Ce2 2.971(9) .
C2 C3 1.506(13) .
C3 O4 1.256(11) .
C3 O3 1.276(11) .
C3 Ce2 3.009(9) 1_655
C4 O5 1.256(11) .
C4 O6 1.271(11) .
C4 C5 1.503(13) .
C5 C6 1.507(14) .
C6 O7 1.259(11) .
C6 O8 1.289(12) .
C7 O9 1.249(12) .
C7 O10 1.255(12) .
C7 C8 1.516(14) .
C7 Ce1 3.041(10) 1_455
C8 C9 1.513(13) .
C9 O11 1.269(12) .
C9 O12 1.272(11) .
C9 Ce1 3.050(9) .
Ce1 O7 2.453(6) .
Ce1 O3 2.463(6) .
Ce1 O1W 2.527(6) .
Ce1 O3W 2.552(7) .
Ce1 O1 2.576(6) .
Ce1 O10 2.601(7) 1_655
Ce1 O2W 2.618(7) .
Ce1 O11 2.638(6) .
Ce1 O12 2.682(6) .
Ce1 O9 2.741(7) 1_655
Ce1 C7 3.041(10) 1_655
Ce2 O5 2.391(7) .
Ce2 O6 2.445(6) 2_557
Ce2 O9 2.451(7) .
Ce2 O8 2.531(6) 2_557
Ce2 O3 2.534(6) 1_455
Ce2 O12 2.543(6) .
Ce2 O1 2.565(7) .
Ce2 O2 2.616(6) .
Ce2 O4 2.695(7) 1_455
Ce2 C3 3.009(9) 1_455
O3 Ce2 2.534(6) 1_655
O4 Ce2 2.695(7) 1_655
O6 Ce2 2.445(6) 2_547
O8 Ce2 2.531(6) 2_547
O9 Ce1 2.741(7) 1_455
O10 Ce1 2.601(7) 1_455
